data_7238908
loop_
_publ_author_name
'Panja, Anangamohan'

_publ_section_title
;
 A series of tetrabromocatecholate chelated cobalt(iii) complexes with
 various N-donor ancillary ligands: syntheses, crystal structures,
 co-crystallization, thermally induced valence tautomerism and
 electrochemical studies
;
_journal_issue 15
_journal_name_full 'RSC Advances'
_journal_page_first 4954
_journal_paper_doi 10.1039/c3ra22897e
_journal_volume 3
_journal_year 2013
_chemical_formula_sum 'C12 H20 Br4 Cl Co N4 O6'
_chemical_formula_weight 730.34
_space_group_IT_number 2
_space_group_name_Hall '-P 1'
_space_group_name_H-M_alt 'P -1'
_symmetry_cell_setting triclinic
_symmetry_space_group_name_H-M 'P -1'
_atom_sites_solution_hydrogens geom
_atom_sites_solution_primary direct
_atom_sites_solution_secondary difmap
_audit_creation_method SHELXL-97
_cell_angle_alpha 85.457(2)
_cell_angle_beta 80.366(3)
_cell_angle_gamma 81.064(2)
_cell_formula_units_Z 2
_cell_length_a 8.476(2)
_cell_length_b 9.327(3)
_cell_length_c 13.954(5)
_cell_measurement_reflns_used 10148
_cell_measurement_temperature 100(2)
_cell_measurement_theta_max 27.48
_cell_measurement_theta_min 1.0
_cell_volume 1072.8(6)
_computing_cell_refinement 'HKL Scalepack (Otwinowski & Minor 1997)'
_computing_data_collection 'KappaCCD Server Software (Nonius, 1997)'
_computing_data_reduction 'HKL Denzo and Scalepack (Otwinowski & Minor 1997)'
_computing_molecular_graphics 'ORTEP-3 (Farrugia, 1997) and Mercury (CCDC)'
_computing_publication_material 'shelxl-97 (Sheldrick, 1997)'
_computing_structure_refinement 'SHELXL-97 (Sheldrick, 1997)'
_computing_structure_solution 'Shelxs-97 (Sheldrick, 1990)'
_diffrn_ambient_temperature 100(2)
_diffrn_detector_area_resol_mean 9
_diffrn_measured_fraction_theta_full 0.986
_diffrn_measured_fraction_theta_max 0.986
_diffrn_measurement_device '95mm CCD camera on \k-goniostat'
_diffrn_measurement_device_type KappaCCD
_diffrn_measurement_method CCD
_diffrn_radiation_monochromator 'horizonally mounted graphite crystal'
_diffrn_radiation_source 'fine-focus sealed tube'
_diffrn_radiation_type MoK\a
_diffrn_radiation_wavelength 0.71073
_diffrn_reflns_av_R_equivalents 0.0269
_diffrn_reflns_av_sigmaI/netI 0.0383
_diffrn_reflns_limit_h_max 10
_diffrn_reflns_limit_h_min -10
_diffrn_reflns_limit_k_max 11
_diffrn_reflns_limit_k_min -12
_diffrn_reflns_limit_l_max 18
_diffrn_reflns_limit_l_min -18
_diffrn_reflns_number 8000
_diffrn_reflns_theta_full 27.44
_diffrn_reflns_theta_max 27.44
_diffrn_reflns_theta_min 3.55
_exptl_absorpt_coefficient_mu 8.410
_exptl_absorpt_correction_T_max 0.6323
_exptl_absorpt_correction_T_min 0.3129
_exptl_absorpt_correction_type empirical
_exptl_absorpt_process_details Scalepack
_exptl_crystal_colour Greenish-red
_exptl_crystal_density_diffrn 2.261
_exptl_crystal_density_method 'not measured'
_exptl_crystal_description needle
_exptl_crystal_F_000 704
_exptl_crystal_size_max 0.18
_exptl_crystal_size_mid 0.12
_exptl_crystal_size_min 0.06
_refine_diff_density_max 1.182
_refine_diff_density_min -1.443
_refine_diff_density_rms 0.134
_refine_ls_extinction_method none
_refine_ls_goodness_of_fit_ref 1.050
_refine_ls_hydrogen_treatment noref
_refine_ls_matrix_type full
_refine_ls_number_parameters 259
_refine_ls_number_reflns 4808
_refine_ls_number_restraints 0
_refine_ls_restrained_S_all 1.050
_refine_ls_R_factor_all 0.0401
_refine_ls_R_factor_gt 0.0330
_refine_ls_shift/su_max 0.001
_refine_ls_shift/su_mean 0.000
_refine_ls_structure_factor_coef Fsqd
_refine_ls_weighting_details 'calc w=1/[\s^2^(Fo^2^)+(0.0443P)^2^+1.9353P] where P=(Fo^2^+2Fc^2^)/3'
_refine_ls_weighting_scheme calc
_refine_ls_wR_factor_gt 0.0869
_refine_ls_wR_factor_ref 0.0901
_reflns_number_gt 4105
_reflns_number_total 4808
_reflns_threshold_expression >2sigma(I)
_cod_data_source_file c3ra22897e.txt
_cod_data_source_block Complex2
_cod_depositor_comments
;
The following automatic conversions were performed:

data item '_exptl_absorpt_correction_type' value 'Empirical' was
changed to 'empirical' in accordance with the
/home/saulius/struct/COD-crude-data/automatic-downloads/DataCite-retrospective/RSC/depositions/lib/dictionaries/cif_core.dic
dictionary named 'cif_core.dic' version 2.4.2 last updated on
2011-04-26.

data item '_symmetry_cell_setting' value 'Triclinic' was changed to
'triclinic' in accordance with the
/home/saulius/struct/COD-crude-data/automatic-downloads/DataCite-retrospective/RSC/depositions/lib/dictionaries/cif_core.dic
dictionary named 'cif_core.dic' version 2.4.2 last updated on
2011-04-26.

Automatic conversion script
Id: cif_fix_values 6909 2019-04-08 15:41:33Z antanas 
;
_cod_original_cell_volume 1072.8(1)
_cod_original_sg_symbol_H-M P-1
_cod_database_code 7238908

loop_
_symmetry_equiv_pos_as_xyz
'x, y, z'
'-x, -y, -z'

loop_
_atom_site_label
_atom_site_type_symbol
_atom_site_fract_x
_atom_site_fract_y
_atom_site_fract_z
_atom_site_U_iso_or_equiv
_atom_site_adp_type
_atom_site_occupancy
_atom_site_symmetry_multiplicity
_atom_site_calc_flag
_atom_site_refinement_flags
C1 C 0.3773(4) 0.0535(4) 0.8156(3) 0.0202(7) Uani 1 1 d .
C2 C 0.2584(4) 0.1074(4) 0.8920(3) 0.0196(7) Uani 1 1 d .
C3 C 0.2430(4) 0.0291(4) 0.9813(3) 0.0211(7) Uani 1 1 d .
C4 C 0.3387(4) -0.1057(4) 0.9946(3) 0.0230(8) Uani 1 1 d .
C5 C 0.4556(4) -0.1585(4) 0.9187(3) 0.0220(7) Uani 1 1 d .
C6 C 0.4748(4) -0.0778(4) 0.8298(3) 0.0195(7) Uani 1 1 d .
C7 C 0.3488(5) 0.5661(5) 0.7376(3) 0.0305(9) Uani 1 1 d .
H7A H 0.3704(10) 0.5758(6) 0.670(3) 0.037 Uiso 1 1 calc R
H7B H 0.425(3) 0.6080(17) 0.7622(10) 0.037 Uiso 1 1 calc R
C8 C 0.1815(6) 0.6443(5) 0.7729(4) 0.0360(10) Uani 1 1 d .
H8A H 0.1812(6) 0.749(4) 0.7594(6) 0.043 Uiso 1 1 calc R
H8B H 0.1567(11) 0.6269(8) 0.844(3) 0.043 Uiso 1 1 calc R
C9 C 0.0490(5) 0.5972(5) 0.7262(3) 0.0333(10) Uani 1 1 d .
H9A H -0.046(4) 0.656(2) 0.7447(8) 0.040 Uiso 1 1 calc R
H9B H 0.0747(11) 0.6078(6) 0.660(3) 0.040 Uiso 1 1 calc R
C10 C 0.1450(5) 0.0380(5) 0.6365(3) 0.0314(9) Uani 1 1 d .
H10A H 0.072(3) -0.020(2) 0.6319(4) 0.038 Uiso 1 1 calc R
H10B H 0.231(3) -0.018(2) 0.6557(8) 0.038 Uiso 1 1 calc R
C11 C 0.1951(5) 0.1105(5) 0.5376(3) 0.0292(8) Uani 1 1 d .
H11A H 0.099(3) 0.171(2) 0.5165(8) 0.035 Uiso 1 1 calc R
H11B H 0.2348(15) 0.035(3) 0.4902(18) 0.035 Uiso 1 1 calc R
C12 C 0.3256(5) 0.2052(4) 0.5361(3) 0.0265(8) Uani 1 1 d .
H12A H 0.415(3) 0.150(2) 0.5588(8) 0.032 Uiso 1 1 calc R
H12B H 0.3590(14) 0.2386(13) 0.472(2) 0.032 Uiso 1 1 calc R
N1 N 0.3615(4) 0.4099(3) 0.7692(2) 0.0233(6) Uani 1 1 d .
H1A H 0.3535 0.4044 0.8360 0.028 Uiso 1 1 calc R
H1B H 0.4646 0.3679 0.7451 0.028 Uiso 1 1 calc R
N2 N 0.0281(4) 0.4431(4) 0.7548(2) 0.0259(7) Uani 1 1 d .
H2A H -0.0484 0.4203 0.7212 0.031 Uiso 1 1 calc R
H2B H -0.0159 0.4396 0.8197 0.031 Uiso 1 1 calc R
N3 N 0.0746(4) 0.1457(4) 0.7110(2) 0.0245(7) Uani 1 1 d .
H3A H 0.0432 0.0953 0.7686 0.029 Uiso 1 1 calc R
H3B H -0.0173 0.1981 0.6920 0.029 Uiso 1 1 calc R
N4 N 0.2673(4) 0.3318(3) 0.5976(2) 0.0212(6) Uani 1 1 d .
H4A H 0.1770 0.3833 0.5761 0.025 Uiso 1 1 calc R
H4B H 0.3458 0.3918 0.5882 0.025 Uiso 1 1 calc R
O1 O 0.3900(3) 0.1336(3) 0.73219(18) 0.0207(5) Uani 1 1 d .
O2 O 0.1650(3) 0.2329(3) 0.87312(19) 0.0238(6) Uani 1 1 d .
O3 O 0.7280(5) 0.3454(8) 0.6843(3) 0.098(2) Uani 1 1 d .
O4 O 0.6083(4) 0.4206(5) 0.5511(3) 0.0545(11) Uani 1 1 d .
O5 O 0.8860(4) 0.4249(4) 0.5477(3) 0.0390(8) Uani 1 1 d .
O6 O 0.7893(6) 0.2053(6) 0.5578(7) 0.146(4) Uani 1 1 d .
Cl1 Cl 0.75192(10) 0.34838(11) 0.58163(7) 0.0273(2) Uani 1 1 d .
Co1 Co 0.21354(5) 0.28552(5) 0.73734(3) 0.01805(12) Uani 1 1 d .
Br1 Br 0.08240(4) 0.10939(4) 1.08105(3) 0.02507(10) Uani 1 1 d .
Br2 Br 0.30778(5) -0.21190(5) 1.11573(3) 0.03010(11) Uani 1 1 d .
Br3 Br 0.58481(5) -0.34146(4) 0.93450(3) 0.03114(11) Uani 1 1 d .
Br4 Br 0.63327(5) -0.13910(4) 0.72318(3) 0.02642(11) Uani 1 1 d .

loop_
_atom_site_aniso_label
_atom_site_aniso_U_11
_atom_site_aniso_U_22
_atom_site_aniso_U_33
_atom_site_aniso_U_23
_atom_site_aniso_U_13
_atom_site_aniso_U_12
C1 0.0202(17) 0.0254(18) 0.0155(17) 0.0077(14) -0.0078(13) -0.0040(14)
C2 0.0157(16) 0.0275(18) 0.0157(17) 0.0044(14) -0.0071(12) -0.0014(13)
C3 0.0162(16) 0.0318(19) 0.0146(17) 0.0072(15) -0.0038(12) -0.0039(14)
C4 0.0216(18) 0.031(2) 0.0184(18) 0.0088(15) -0.0087(13) -0.0084(15)
C5 0.0256(18) 0.0197(17) 0.0216(19) 0.0081(14) -0.0108(14) -0.0034(14)
C6 0.0206(17) 0.0212(17) 0.0170(17) 0.0027(14) -0.0049(13) -0.0033(13)
C7 0.033(2) 0.029(2) 0.031(2) 0.0008(17) -0.0076(17) -0.0063(17)
C8 0.039(2) 0.026(2) 0.040(3) -0.0020(19) -0.0046(19) 0.0029(17)
C9 0.030(2) 0.029(2) 0.034(2) 0.0070(18) -0.0020(17) 0.0095(17)
C10 0.033(2) 0.029(2) 0.033(2) 0.0022(18) -0.0100(17) -0.0080(17)
C11 0.037(2) 0.032(2) 0.020(2) -0.0018(16) -0.0072(16) -0.0045(17)
C12 0.029(2) 0.034(2) 0.0144(18) 0.0028(16) -0.0019(14) -0.0024(16)
N1 0.0248(16) 0.0265(16) 0.0174(15) 0.0034(13) -0.0058(12) 0.0000(13)
N2 0.0185(15) 0.0328(18) 0.0238(17) 0.0079(14) -0.0042(12) 0.0006(13)
N3 0.0214(15) 0.0317(17) 0.0200(16) 0.0113(14) -0.0064(12) -0.0057(13)
N4 0.0209(15) 0.0254(16) 0.0163(15) 0.0073(12) -0.0050(11) -0.0021(12)
O1 0.0192(12) 0.0258(13) 0.0148(12) 0.0078(10) -0.0043(9) 0.0014(10)
O2 0.0205(12) 0.0331(15) 0.0138(12) 0.0088(11) -0.0041(9) 0.0045(11)
O3 0.034(2) 0.220(7) 0.037(2) 0.062(3) -0.0135(16) -0.038(3)
O4 0.0217(15) 0.083(3) 0.058(2) 0.042(2) -0.0195(14) -0.0141(16)
O5 0.0240(15) 0.0496(19) 0.0440(19) 0.0211(16) -0.0107(13) -0.0135(13)
O6 0.046(3) 0.073(4) 0.321(11) -0.094(5) 0.011(4) -0.017(2)
Cl1 0.0168(4) 0.0348(5) 0.0288(5) 0.0122(4) -0.0050(3) -0.0049(4)
Co1 0.0159(2) 0.0237(3) 0.0129(2) 0.00743(19) -0.00398(17) 0.00001(18)
Br1 0.02181(19) 0.0366(2) 0.01464(18) 0.00664(15) -0.00206(13) -0.00260(15)
Br2 0.0235(2) 0.0403(2) 0.0235(2) 0.01978(17) -0.00546(14) -0.00423(16)
Br3 0.0407(2) 0.02164(19) 0.0285(2) 0.00887(16) -0.00888(16) 0.00186(16)
Br4 0.0306(2) 0.0272(2) 0.01826(19) 0.00117(15) -0.00422(14) 0.00502(15)

loop_
_atom_type_symbol
_atom_type_description
_atom_type_scat_dispersion_real
_atom_type_scat_dispersion_imag
_atom_type_scat_source
C C 0.0033 0.0016 'International Tables Vol C Tables 4.2.6.8 and 6.1.1.4'
H H 0.0000 0.0000 'International Tables Vol C Tables 4.2.6.8 and 6.1.1.4'
N N 0.0061 0.0033 'International Tables Vol C Tables 4.2.6.8 and 6.1.1.4'
O O 0.0106 0.0060 'International Tables Vol C Tables 4.2.6.8 and 6.1.1.4'
Cl Cl 0.1484 0.1585 'International Tables Vol C Tables 4.2.6.8 and 6.1.1.4'
Co Co 0.3494 0.9721 'International Tables Vol C Tables 4.2.6.8 and 6.1.1.4'
Br Br -0.2901 2.4595 'International Tables Vol C Tables 4.2.6.8 and 6.1.1.4'

loop_
_geom_angle_atom_site_label_1
_geom_angle_atom_site_label_2
_geom_angle_atom_site_label_3
_geom_angle
O1 C1 C6 123.4(3)
O1 C1 C2 117.1(3)
C6 C1 C2 119.6(3)
O2 C2 C3 124.0(3)
O2 C2 C1 116.9(3)
C3 C2 C1 119.1(3)
C2 C3 C4 121.1(3)
C2 C3 Br1 116.8(3)
C4 C3 Br1 122.1(3)
C5 C4 C3 119.4(3)
C5 C4 Br2 121.0(3)
C3 C4 Br2 119.6(3)
C4 C5 C6 119.6(3)
C4 C5 Br3 120.1(3)
C6 C5 Br3 120.3(3)
C1 C6 C5 121.1(3)
C1 C6 Br4 116.3(3)
C5 C6 Br4 122.6(3)
N1 C7 C8 110.7(3)
C7 C8 C9 113.7(4)
N2 C9 C8 111.7(3)
N3 C10 C11 112.1(3)
C10 C11 C12 113.6(3)
N4 C12 C11 111.7(3)
C7 N1 Co1 121.9(2)
C9 N2 Co1 121.1(2)
C10 N3 Co1 117.4(2)
C12 N4 Co1 115.7(2)
C1 O1 Co1 109.3(2)
C2 O2 Co1 108.4(2)
O6 Cl1 O4 113.8(4)
O6 Cl1 O3 105.7(5)
O4 Cl1 O3 107.5(3)
O6 Cl1 O5 110.6(3)
O4 Cl1 O5 111.9(2)
O3 Cl1 O5 106.9(3)
O1 Co1 O2 87.00(11)
O1 Co1 N4 91.04(12)
O2 Co1 N4 177.84(13)
O1 Co1 N1 86.38(13)
O2 Co1 N1 88.28(13)
N4 Co1 N1 92.52(14)
O1 Co1 N2 175.15(13)
O2 Co1 N2 88.33(13)
N4 Co1 N2 93.64(14)
N1 Co1 N2 92.16(15)
O1 Co1 N3 89.40(14)
O2 Co1 N3 88.91(13)
N4 Co1 N3 90.15(13)
N1 Co1 N3 175.05(13)
N2 Co1 N3 91.83(15)

loop_
_geom_bond_atom_site_label_1
_geom_bond_atom_site_label_2
_geom_bond_distance
C1 O1 1.330(4)
C1 C6 1.387(5)
C1 C2 1.405(5)
C2 O2 1.342(4)
C2 C3 1.390(5)
C3 C4 1.404(5)
C3 Br1 1.888(4)
C4 C5 1.388(6)
C4 Br2 1.891(4)
C5 C6 1.398(5)
C5 Br3 1.897(4)
C6 Br4 1.890(4)
C7 N1 1.481(5)
C7 C8 1.513(6)
C8 C9 1.523(7)
C9 N2 1.490(5)
C10 N3 1.489(6)
C10 C11 1.512(6)
C11 C12 1.515(6)
C12 N4 1.487(5)
N1 Co1 1.959(3)
N2 Co1 1.975(3)
N3 Co1 1.979(3)
N4 Co1 1.957(3)
O1 Co1 1.890(3)
O2 Co1 1.912(3)
O3 Cl1 1.412(4)
O4 Cl1 1.411(3)
O5 Cl1 1.430(3)
O6 Cl1 1.376(5)
